data_2001744
loop_
_publ_author_name
'Pohl, E.'
'Herbst-Irmer, R.'
'Sheldrick, G. M.'

_publ_section_title
;Structure of
 4,6-bis(trifluoromethyl)-2,2-bis[2,4,6-tris(trifluoromethyl)phenylthio]-1-thiabenzocyclobutene
;
_journal_issue 5
_journal_name_full 'Acta Crystallographica Section C'
_journal_page_first 1026
_journal_page_last 1028
_journal_paper_doi 10.1107/S0108270192012526
_journal_volume 49
_journal_year 1993
_chemical_formula_sum 'C27 H6 F24 S3'
_chemical_formula_weight 882.50
_chemical_name_systematic
;
 8,8-Bis(2,4,6-tris(trifluoromethyl)thiophenolat)
 -3,5-trifluoromethyl-7-thia-benzocyclobutene
;
_space_group_IT_number 14
_symmetry_cell_setting monoclinic
_symmetry_space_group_name_Hall '-P 2ybc'
_symmetry_space_group_name_H-M 'P 1 21/c 1'
_cell_angle_alpha 90.00
_cell_angle_beta 93.19(2)
_cell_angle_gamma 90.00
_cell_formula_units_Z 4
_cell_length_a 17.721(4)
_cell_length_b 10.062(2)
_cell_length_c 17.284(3)
_cell_measurement_reflns_used 48
_cell_measurement_temperature 153.0(10)
_cell_measurement_theta_max 12.5
_cell_measurement_theta_min 10
_cell_volume 3077.1(11)
_computing_cell_refinement 'Stoe DIF4'
_computing_data_collection 'Stoe DIF4'
_computing_data_reduction 'Stoe REDU4'
_computing_molecular_graphics 'SHELXTL-Plus (Sheldrick, 1991)'
_computing_publication_material SHELXL-92
_computing_structure_refinement 'SHELXL-92 (Sheldrick, 1992)'
_computing_structure_solution 'SHELXS-92 (Sheldrick, 1990)'
_diffrn_ambient_temperature 153.0(10)
_diffrn_measurement_device 'Stoe-Siemens AED four-circle diffractometer'
_diffrn_measurement_method 'Profile data from 2\q/\w scans'
_diffrn_radiation_monochromator graphite
_diffrn_radiation_source 'fine-focus sealed tube'
_diffrn_radiation_type MoK\a
_diffrn_radiation_wavelength 0.71073
_diffrn_reflns_av_R_equivalents 0.0360
_diffrn_reflns_av_sigmaI/netI 0.0232
_diffrn_reflns_limit_h_max 21
_diffrn_reflns_limit_h_min -17
_diffrn_reflns_limit_k_max 9
_diffrn_reflns_limit_k_min -11
_diffrn_reflns_limit_l_max 20
_diffrn_reflns_limit_l_min -20
_diffrn_reflns_number 6164
_diffrn_reflns_theta_max 24.98
_diffrn_reflns_theta_min 4.00
_diffrn_standards_decay_% 0
_diffrn_standards_interval_time 90
_diffrn_standards_number 3
_exptl_absorpt_coefficient_mu 0.409
_exptl_absorpt_correction_T_max 0.786
_exptl_absorpt_correction_T_min 0.738
_exptl_absorpt_correction_type empirical
_exptl_crystal_colour Colourless
_exptl_crystal_density_diffrn 1.905
_exptl_crystal_description block
_exptl_crystal_F_000 1728
_exptl_crystal_size_max 0.6
_exptl_crystal_size_mid 0.4
_exptl_crystal_size_min 0.4
_refine_diff_density_max .663
_refine_diff_density_min -.409
_refine_ls_extinction_method none
_refine_ls_goodness_of_fit_all 1.067
_refine_ls_goodness_of_fit_obs 1.061
_refine_ls_matrix_type full
_refine_ls_number_parameters 517
_refine_ls_number_reflns 5355
_refine_ls_number_restraints 465
_refine_ls_restrained_S_all 1.297
_refine_ls_restrained_S_obs 1.288
_refine_ls_R_factor_all 0.0602
_refine_ls_R_factor_obs 0.0465
_refine_ls_shift/esd_max 0.000
_refine_ls_shift/esd_mean 0.000
_refine_ls_structure_factor_coef Fsqd
_refine_ls_weighting_details 'w = 1/[\s^2^(F~o~^2^)+(0.0424P)^2^+5.6388P] where P=(F~o~^2^+2F~c~^2^)/3'
_refine_ls_weighting_scheme calc
_refine_ls_wR_factor_all 0.1254
_refine_ls_wR_factor_obs 0.1061
_reflns_number_observed 4392
_reflns_number_total 5372
_reflns_observed_criterion >2sigma(I)
_cod_data_source_file sh1032.cif
_cod_data_source_block gad
_cod_depositor_comments
;
The following automatic conversions were performed:
'_symmetry_cell_setting' value 'Monoclinic' changed to 'monoclinic'
according to '/home/saulius/struct/CIF-dictionaries/cif_core.dic'
dictionary named 'cif_core.dic' version 2.4.1 from 2010-06-29.

Automatic conversion script
Id: cif_fix_enum 1527 2010-12-29 10:47:43Z saulius 

The following automatic conversions were performed:

'_symmetry_cell_setting' value 'Monoclinic' changed to 'monoclinic'
according to /home/saulius/struct/CIF-dictionaries/cif_core.dic
dictionary named 'cif_core.dic' version 2.4.1 from 2010-06-29.

Automatic conversion script
Id: cif_fix_values 1715 2011-07-08 13:25:40Z adriana 

The following automatic conversions were performed:

'_refine_ls_weighting_scheme' value 'calc w =
1/[\s^2^(F~o~^2^)+(0.0424P)^2^+5.6388P] where P=(F~o~^2^+2F~c~^2^)/3'
was changed to 'calc'. New tag '_refine_ls_weighting_details' was
created. The value of the new tag was set to 'w =
1/[\s^2^(F~o~^2^)+(0.0424P)^2^+5.6388P] where
P=(F~o~^2^+2F~c~^2^)/3'.

Automatic conversion script
Id: cif_fix_values 3143 2015-03-26 13:38:13Z robertas 
;
_cod_original_sg_symbol_H-M P21/c
_cod_database_code 2001744

loop_
_symmetry_equiv_pos_as_xyz
'x, y, z'
'-x, y+1/2, -z+1/2'
'-x, -y, -z'
'x, -y-1/2, z-1/2'

loop_
_atom_site_aniso_label
_atom_site_aniso_U_11
_atom_site_aniso_U_22
_atom_site_aniso_U_33
_atom_site_aniso_U_12
_atom_site_aniso_U_13
_atom_site_aniso_U_23
C1 0.025(2) 0.027(2) 0.032(2) -0.0009(14) 0.0026(14) 0.002(2)
S1 0.0232(4) 0.0286(5) 0.0431(5) -0.0038(4) 0.0017(4) 0.0007(4)
C11 0.025(2) 0.027(2) 0.026(2) -0.0021(14) 0.0010(14) 0.0067(14)
C12 0.031(2) 0.031(2) 0.029(2) 0.002(2) 0.0049(15) 0.005(2)
C121 0.037(2) 0.037(2) 0.057(3) 0.005(2) 0.016(2) 0.003(2)
F121 0.0317(15) 0.195(5) 0.091(3) 0.027(2) 0.001(2) 0.033(3)
F122 0.056(2) 0.064(2) 0.144(3) 0.000(2) 0.047(2) -0.040(2)
F123 0.052(2) 0.050(2) 0.147(3) 0.0022(14) 0.052(2) 0.018(2)
C13 0.039(2) 0.029(2) 0.028(2) 0.002(2) 0.006(2) 0.000(2)
C14 0.033(2) 0.028(2) 0.024(2) -0.002(2) -0.0020(14) 0.0021(15)
C141 0.041(2) 0.038(2) 0.031(2) -0.004(2) 0.002(2) -0.003(2)
F141 0.137(4) 0.162(5) 0.053(2) -0.126(4) 0.043(3) -0.042(3)
F142 0.057(2) 0.040(2) 0.156(5) 0.004(2) -0.025(3) -0.043(2)
F143 0.076(2) 0.055(2) 0.076(3) -0.011(2) -0.046(2) 0.001(2)
F144 0.137(4) 0.162(5) 0.053(2) -0.126(4) 0.043(3) -0.042(3)
F145 0.057(2) 0.040(2) 0.156(5) 0.004(2) -0.025(3) -0.043(2)
F146 0.076(2) 0.055(2) 0.076(3) -0.011(2) -0.046(2) 0.001(2)
C15 0.024(2) 0.031(2) 0.024(2) -0.0013(15) 0.0023(13) 0.0060(15)
C16 0.026(2) 0.027(2) 0.023(2) 0.0010(14) 0.0028(13) 0.0046(14)
S2 0.0367(5) 0.0336(5) 0.0289(5) -0.0082(4) 0.0041(4) -0.0057(4)
C21 0.031(2) 0.032(2) 0.021(2) -0.004(2) 0.0040(14) -0.0015(15)
C22 0.031(2) 0.040(2) 0.024(2) 0.000(2) 0.0030(15) 0.004(2)
C221 0.036(2) 0.052(3) 0.031(2) -0.003(2) 0.000(2) 0.013(2)
F221 0.052(2) 0.073(2) 0.052(2) -0.0095(14) -0.0206(13) 0.0038(14)
F222 0.0329(13) 0.099(2) 0.0467(14) 0.0151(14) 0.0087(11) 0.0285(15)
F223 0.0446(14) 0.066(2) 0.062(2) 0.0061(13) -0.0077(12) 0.0343(14)
C23 0.039(2) 0.035(2) 0.032(2) 0.003(2) 0.005(2) 0.005(2)
C24 0.038(2) 0.033(2) 0.037(2) -0.004(2) 0.005(2) -0.001(2)
C241 0.051(3) 0.041(3) 0.060(3) -0.006(2) 0.002(2) 0.001(2)
F241 0.049(2) 0.048(2) 0.156(5) -0.019(2) -0.019(2) 0.006(2)
F242 0.150(4) 0.053(2) 0.087(3) -0.043(3) 0.059(3) -0.035(2)
F243 0.071(3) 0.055(2) 0.078(2) -0.020(2) 0.008(2) 0.022(2)
F244 0.049(2) 0.048(2) 0.156(5) -0.019(2) -0.019(2) 0.006(2)
F245 0.150(4) 0.053(2) 0.087(3) -0.043(3) 0.059(3) -0.035(2)
F246 0.071(3) 0.055(2) 0.078(2) -0.020(2) 0.008(2) 0.022(2)
C25 0.029(2) 0.040(2) 0.036(2) -0.004(2) 0.004(2) -0.003(2)
C26 0.031(2) 0.034(2) 0.026(2) -0.001(2) 0.0057(14) -0.001(2)
C261 0.032(2) 0.043(2) 0.039(2) 0.003(2) 0.005(2) 0.000(2)
F261 0.0283(12) 0.052(2) 0.066(2) 0.0061(11) 0.0032(11) 0.0076(13)
F262 0.0468(14) 0.0401(14) 0.062(2) 0.0044(11) 0.0109(12) -0.0110(12)
F263 0.0449(14) 0.0480(14) 0.0485(14) 0.0046(11) 0.0052(11) 0.0150(12)
S3 0.0311(5) 0.0289(5) 0.0474(6) 0.0030(4) 0.0104(4) 0.0080(4)
C31 0.029(2) 0.023(2) 0.038(2) 0.0036(15) 0.005(2) 0.006(2)
C32 0.035(2) 0.024(2) 0.034(2) 0.001(2) 0.003(2) 0.003(2)
C321 0.053(3) 0.031(2) 0.037(2) -0.007(2) 0.006(2) -0.003(2)
F321 0.072(2) 0.0354(13) 0.0493(15) 0.0083(12) 0.0163(13) -0.0060(11)
F322 0.073(2) 0.056(2) 0.0483(15) -0.0275(14) 0.0058(13) -0.0172(13)
F323 0.075(2) 0.0420(14) 0.0315(12) 0.0003(13) 0.0029(12) 0.0015(11)
C33 0.030(2) 0.027(2) 0.037(2) -0.004(2) 0.000(2) 0.002(2)
C34 0.030(2) 0.035(2) 0.036(2) 0.005(2) 0.002(2) 0.003(2)
C341 0.036(2) 0.057(3) 0.042(2) 0.003(2) 0.005(2) -0.001(2)
F341 0.115(4) 0.081(3) 0.122(4) -0.046(3) 0.082(4) -0.024(3)
F342 0.051(2) 0.137(5) 0.123(5) 0.046(3) 0.043(3) 0.055(4)
F343 0.059(2) 0.218(7) 0.030(2) -0.036(4) 0.010(2) 0.001(3)
F344 0.115(4) 0.081(3) 0.122(4) -0.046(3) 0.082(4) -0.024(3)
F345 0.051(2) 0.137(5) 0.123(5) 0.046(3) 0.043(3) 0.055(4)
F346 0.059(2) 0.218(7) 0.030(2) -0.036(4) 0.010(2) 0.001(3)
C35 0.038(2) 0.033(2) 0.032(2) 0.004(2) -0.004(2) 0.001(2)
C36 0.033(2) 0.024(2) 0.038(2) 0.001(2) -0.005(2) 0.003(2)
C361 0.040(2) 0.039(2) 0.040(2) -0.007(2) -0.008(2) 0.009(2)
F361 0.074(2) 0.060(2) 0.0356(13) -0.0252(14) -0.0125(12) 0.0081(12)
F362 0.079(2) 0.0462(15) 0.0482(15) -0.0289(14) -0.0225(13) 0.0171(12)
F363 0.0399(15) 0.074(2) 0.088(2) 0.0035(14) -0.0214(14) -0.006(2)

loop_
_atom_site_label
_atom_site_fract_x
_atom_site_fract_y
_atom_site_fract_z
_atom_site_U_iso_or_equiv
_atom_site_thermal_displace_type
_atom_site_calc_flag
_atom_site_refinement_flags
_atom_site_occupancy
_atom_site_disorder_group
_atom_site_type_symbol
C1 0.2510(2) 0.5766(4) 0.5447(2) 0.028(2) Uani d . 1 . C
S1 0.35736(5) 0.56424(9) 0.53927(6) 0.0316(4) Uani d . 1 . S
C11 0.3202(2) 0.4250(3) 0.4888(2) 0.026(2) Uani d . 1 . C
C12 0.3452(2) 0.3169(4) 0.4485(2) 0.030(2) Uani d . 1 . C
C121 0.4269(2) 0.2991(4) 0.4360(3) 0.043(2) Uani d . 1 . C
F121 0.4668(2) 0.2761(5) 0.5010(2) 0.1057(15) Uani d . 1 . F
F122 0.4403(2) 0.1992(3) 0.3891(2) 0.087(2) Uani d . 1 . F
F123 0.4570(2) 0.4054(3) 0.4064(2) 0.081(2) Uani d . 1 . F
C13 0.2896(2) 0.2278(4) 0.4212(2) 0.032(2) Uani d . 1 . C
H13 0.3035(2) 0.1534(4) 0.3946(2) 0.038 Uiso calc R 1 . H
C14 0.2137(2) 0.2488(4) 0.4331(2) 0.029(2) Uani d D 1 . C
C141 0.1555(2) 0.1510(4) 0.4035(2) 0.037(2) Uani d D 1 . C
F141 0.1092(3) 0.1185(7) 0.4557(2) 0.116(4) Uani d PD 0.837(4) 1 F
F142 0.1849(2) 0.0418(3) 0.3764(4) 0.085(2) Uani d PD 0.837(4) 1 F
F143 0.1135(2) 0.1987(3) 0.3446(3) 0.071(2) Uani d PD 0.837(4) 1 F
F144 0.1626(13) 0.114(3) 0.3320(7) 0.116(4) Uani d PD 0.163(4) 2 F
F145 0.0857(4) 0.1928(15) 0.4068(17) 0.085(2) Uani d PD 0.163(4) 2 F
F146 0.1573(12) 0.0392(13) 0.4439(12) 0.071(2) Uani d PD 0.163(4) 2 F
C15 0.1890(2) 0.3613(4) 0.4728(2) 0.026(2) Uani d . 1 . C
H15 0.1387(2) 0.3763(4) 0.4802(2) 0.031 Uiso calc R 1 . H
C16 0.2445(2) 0.4475(3) 0.4999(2) 0.025(2) Uani d . 1 . C
S2 0.21823(5) 0.57716(10) 0.64345(5) 0.0330(5) Uani d . 1 . S
C21 0.1685(2) 0.4234(4) 0.6509(2) 0.028(2) Uani d . 1 . C
C22 0.2049(2) 0.3036(4) 0.6726(2) 0.032(2) Uani d . 1 . C
C221 0.2882(2) 0.2964(4) 0.6978(2) 0.040(2) Uani d D 1 . C
F221 0.30930(15) 0.3911(3) 0.74770(15) 0.060(2) Uani d D 1 . F
F222 0.33214(13) 0.3044(3) 0.63867(14) 0.0591(13) Uani d D 1 . F
F223 0.30476(14) 0.1825(3) 0.7335(2) 0.0578(14) Uani d D 1 . F
C23 0.1647(2) 0.1855(4) 0.6723(2) 0.035(2) Uani d . 1 . C
H23 0.1894(2) 0.1072(4) 0.6845(2) 0.042 Uiso calc R 1 . H
C24 0.0876(2) 0.1842(4) 0.6538(2) 0.036(2) Uani d D 1 . C
C241 0.0461(2) 0.0544(4) 0.6515(2) 0.051(3) Uani d D 1 . C
F241 -0.0274(2) 0.0691(3) 0.6445(4) 0.085(2) Uani d PD 0.860(7) 1 F
F242 0.0685(3) -0.0254(4) 0.5990(3) 0.095(4) Uani d PD 0.860(7) 1 F
F243 0.0572(2) -0.0113(4) 0.7191(2) 0.068(3) Uani d PD 0.860(7) 1 F
F244 0.0902(8) -0.0451(10) 0.6344(17) 0.085(2) Uani d PD 0.140(7) 2 F
F245 0.0120(15) 0.0249(18) 0.7119(9) 0.095(4) Uani d PD 0.140(7) 2 F
F246 -0.0058(11) 0.0567(16) 0.5918(11) 0.068(3) Uani d PD 0.140(7) 2 F
C25 0.0501(2) 0.3023(4) 0.6376(2) 0.035(2) Uani d . 1 . C
H25 -0.0014(2) 0.3019(4) 0.6274(2) 0.042 Uiso calc R 1 . H
C26 0.0895(2) 0.4212(4) 0.6365(2) 0.030(2) Uani d . 1 . C
C261 0.0449(2) 0.5467(4) 0.6191(2) 0.038(2) Uani d . 1 . C
F261 -0.02983(12) 0.5217(3) 0.6135(2) 0.0489(12) Uani d . 1 . F
F262 0.05591(14) 0.6402(2) 0.6726(2) 0.0492(14) Uani d . 1 . F
F263 0.06092(13) 0.5995(2) 0.55039(14) 0.0470(14) Uani d . 1 . F
S3 0.20796(5) 0.72672(10) 0.50009(6) 0.0355(5) Uani d . 1 . S
C31 0.2775(2) 0.7765(4) 0.4347(2) 0.030(2) Uani d . 1 . C
C32 0.3377(2) 0.8588(4) 0.4615(2) 0.031(2) Uani d . 1 . C
C321 0.3409(2) 0.9212(4) 0.5411(2) 0.040(3) Uani d . 1 . C
F321 0.2797(2) 0.9954(2) 0.55249(15) 0.052(2) Uani d . 1 . F
F322 0.4002(2) 1.0021(3) 0.55167(15) 0.059(2) Uani d . 1 . F
F323 0.3463(2) 0.8321(2) 0.59911(13) 0.050(2) Uani d . 1 . F
C33 0.3961(2) 0.8866(4) 0.4139(2) 0.031(2) Uani d . 1 . C
H33 0.4361(2) 0.9383(4) 0.4321(2) 0.038 Uiso calc R 1 . H
C34 0.3946(2) 0.8369(4) 0.3391(2) 0.034(2) Uani d D 1 . C
C341 0.4593(2) 0.8614(4) 0.2889(2) 0.045(2) Uani d D 1 . C
F341 0.4887(4) 0.9801(5) 0.2991(5) 0.103(4) Uani d PD 0.777(5) 1 F
F342 0.5143(3) 0.7784(7) 0.3037(4) 0.102(2) Uani d PD 0.777(5) 1 F
F343 0.4404(2) 0.8516(10) 0.2154(2) 0.102(2) Uani d PD 0.777(5) 1 F
F344 0.4726(14) 0.7590(15) 0.2444(15) 0.103(4) Uani d PD 0.223(5) 2 F
F345 0.4467(10) 0.961(2) 0.2411(14) 0.102(2) Uani d PD 0.223(5) 2 F
F346 0.5225(6) 0.887(3) 0.3272(6) 0.102(2) Uani d PD 0.223(5) 2 F
C35 0.3330(2) 0.7639(4) 0.3105(2) 0.034(2) Uani d . 1 . C
H35 0.3310(2) 0.7346(4) 0.2600(2) 0.041 Uiso calc R 1 . H
C36 0.2746(2) 0.7349(4) 0.3572(2) 0.032(2) Uani d . 1 . C
C361 0.2070(2) 0.6631(4) 0.3196(2) 0.040(2) Uani d . 1 . C
F361 0.2145(2) 0.6448(3) 0.24294(14) 0.057(2) Uani d . 1 . F
F362 0.1965(2) 0.5425(3) 0.34738(15) 0.059(2) Uani d . 1 . F
F363 0.14385(15) 0.7312(3) 0.3245(2) 0.0683(15) Uani d . 1 . F

loop_
_atom_type_symbol
_atom_type_description
_atom_type_scat_dispersion_real
_atom_type_scat_dispersion_imag
_atom_type_scat_source
C C .0033 .0016 'IntTabC Tables 4.2.6.8 and 6.1.1.4'
H H .0000 .0000 'IntTablC Tables 4.2.6.8 and 6.1.1.4'
F F .0171 .0103 'IntTablC Tables 4.2.6.8 and 6.1.1.4'
S S .1246 .1234 'IntTablC Tables 4.2.6.8 and 6.1.1.4'

loop_
_geom_angle_atom_site_label_1
_geom_angle_atom_site_label_2
_geom_angle_atom_site_label_3
_geom_angle_site_symmetry_1
_geom_angle_site_symmetry_3
_geom_angle
_geom_angle_publ_flag
C16 C1 S2 . . 117.4(2) yes
C16 C1 S3 . . 118.2(2) yes
S2 C1 S3 . . 104.0(2) yes
C16 C1 S1 . . 88.0(2) yes
S2 C1 S1 . . 114.4(2) yes
S3 C1 S1 . . 115.0(2) yes
C11 S1 C1 . . 74.4(2) yes
C12 C11 C16 . . 122.7(3) yes
C12 C11 S1 . . 139.2(3) yes
C16 C11 S1 . . 98.1(3) yes
C11 C12 C13 . . 115.9(3) yes
C11 C12 C121 . . 120.8(3) yes
C13 C12 C121 . . 123.3(4) ?
F123 C121 F121 . . 105.5(4) ?
F123 C121 F122 . . 106.9(4) ?
F121 C121 F122 . . 106.4(4) ?
F123 C121 C12 . . 112.3(3) ?
F121 C121 C12 . . 112.3(4) ?
F122 C121 C12 . . 113.0(4) ?
C14 C13 C12 . . 121.6(3) yes
C13 C14 C15 . . 121.7(3) yes
C13 C14 C141 . . 120.3(3) ?
C15 C14 C141 . . 118.0(3) ?
F141 C141 F142 . . 108.4(4) ?
F141 C141 F143 . . 106.0(4) ?
F142 C141 F143 . . 104.3(3) ?
F144 C141 F146 . . 104.7(7) ?
F145 C141 F146 . . 104.1(7) ?
F143 C141 F146 . . 135.4(6) ?
F141 C141 C14 . . 112.3(3) ?
F144 C141 C14 . . 114.4(6) ?
F145 C141 C14 . . 114.1(6) ?
F142 C141 C14 . . 113.2(3) ?
F143 C141 C14 . . 112.0(3) ?
F146 C141 C14 . . 112.5(5) ?
C16 C15 C14 . . 115.9(3) yes
C15 C16 C11 . . 122.1(3) yes
C15 C16 C1 . . 138.4(3) yes
C11 C16 C1 . . 99.5(3) yes
C21 S2 C1 . . 104.3(2) yes
C22 C21 C26 . . 118.0(3) ?
C22 C21 S2 . . 122.7(3) ?
C26 C21 S2 . . 119.3(3) ?
C23 C22 C21 . . 120.4(3) ?
C23 C22 C221 . . 116.8(3) ?
C21 C22 C221 . . 122.7(3) ?
F222 C221 F221 . . 107.6(3) ?
F222 C221 F223 . . 106.7(3) ?
F221 C221 F223 . . 105.7(3) ?
F222 C221 C22 . . 112.4(3) ?
F221 C221 C22 . . 112.8(3) ?
F223 C221 C22 . . 111.2(3) ?
C22 C23 C24 . . 120.6(4) ?
C25 C24 C23 . . 119.7(4) ?
C25 C24 C241 . . 120.9(3) ?
C23 C24 C241 . . 119.4(3) ?
F242 C241 F241 . . 110.3(4) ?
F245 C241 F244 . . 108.9(7) ?
F245 C241 F246 . . 107.3(7) ?
F244 C241 F246 . . 103.3(7) ?
F242 C241 F243 . . 105.6(4) ?
F241 C241 F243 . . 103.4(4) ?
F245 C241 C24 . . 115.9(6) ?
F242 C241 C24 . . 113.0(4) ?
F241 C241 C24 . . 112.9(3) ?
F244 C241 C24 . . 111.9(6) ?
F246 C241 C24 . . 108.6(6) ?
F243 C241 C24 . . 111.0(3) ?
C24 C25 C26 . . 120.5(3) ?
C25 C26 C21 . . 120.5(3) ?
C25 C26 C261 . . 117.8(3) ?
C21 C26 C261 . . 121.7(3) ?
F262 C261 F261 . . 106.8(3) ?
F262 C261 F263 . . 107.7(3) ?
F261 C261 F263 . . 105.4(3) ?
F262 C261 C26 . . 113.5(3) ?
F261 C261 C26 . . 111.1(3) ?
F263 C261 C26 . . 111.8(3) ?
C31 S3 C1 . . 102.1(2) yes
C36 C31 C32 . . 118.5(3) ?
C36 C31 S3 . . 122.0(3) ?
C32 C31 S3 . . 119.5(3) ?
C33 C32 C31 . . 120.0(3) ?
C33 C32 C321 . . 117.7(3) ?
C31 C32 C321 . . 122.2(3) ?
F322 C321 F321 . . 106.2(3) ?
F322 C321 F323 . . 106.3(3) ?
F321 C321 F323 . . 106.7(3) ?
F322 C321 C32 . . 111.6(3) ?
F321 C321 C32 . . 112.1(3) ?
F323 C321 C32 . . 113.5(3) ?
C34 C33 C32 . . 120.3(3) ?
C35 C34 C33 . . 119.9(4) ?
C35 C34 C341 . . 119.7(3) ?
C33 C34 C341 . . 120.4(3) ?
F342 C341 F343 . . 107.1(4) ?
F342 C341 F341 . . 105.7(4) ?
F343 C341 F341 . . 106.3(4) ?
F346 C341 F345 . . 106.3(7) ?
F346 C341 F344 . . 106.2(6) ?
F345 C341 F344 . . 105.2(6) ?
F346 C341 C34 . . 113.9(5) ?
F342 C341 C34 . . 111.7(3) ?
F343 C341 C34 . . 113.0(3) ?
F341 C341 C34 . . 112.6(3) ?
F345 C341 C34 . . 112.4(5) ?
F344 C341 C34 . . 112.2(5) ?
C36 C35 C34 . . 120.4(4) ?
C35 C36 C31 . . 120.5(3) ?
C35 C36 C361 . . 116.9(3) ?
C31 C36 C361 . . 122.6(3) ?
F363 C361 F362 . . 108.5(4) ?
F363 C361 F361 . . 105.3(3) ?
F362 C361 F361 . . 104.7(3) ?
F363 C361 C36 . . 112.3(4) ?
F362 C361 C36 . . 114.0(3) ?
F361 C361 C36 . . 111.5(3) ?

loop_
_geom_bond_atom_site_label_1
_geom_bond_atom_site_label_2
_geom_bond_site_symmetry_2
_geom_bond_distance
_geom_bond_publ_flag
C1 C16 . 1.513(5) yes
C1 S2 . 1.834(4) yes
C1 S3 . 1.842(4) yes
C1 S1 . 1.897(4) yes
S1 C11 . 1.759(4) yes
C11 C12 . 1.378(5) yes
C11 C16 . 1.383(5) yes
C12 C13 . 1.395(5) yes
C12 C121 . 1.487(5) ?
C121 F123 . 1.311(5) ?
C121 F121 . 1.313(5) ?
C121 F122 . 1.322(5) ?
C13 C14 . 1.387(5) yes
C14 C15 . 1.407(5) yes
C14 C141 . 1.494(5) ?
C141 F141 . 1.296(4) ?
C141 F144 . 1.305(7) ?
C141 F145 . 1.311(7) ?
C141 F142 . 1.313(4) ?
C141 F143 . 1.318(4) ?
C141 F146 . 1.324(7) ?
C15 C16 . 1.375(5) yes
S2 C21 . 1.789(4) yes
C21 C22 . 1.407(5) ?
C21 C26 . 1.409(5) ?
C22 C23 . 1.385(5) ?
C22 C221 . 1.517(5) ?
C221 F222 . 1.321(4) ?
C221 F221 . 1.325(4) ?
C221 F223 . 1.328(4) ?
C23 C24 . 1.385(5) ?
C24 C25 . 1.383(5) ?
C24 C241 . 1.498(6) ?
C241 F245 . 1.271(7) ?
C241 F242 . 1.291(5) ?
C241 F241 . 1.311(5) ?
C241 F244 . 1.314(7) ?
C241 F246 . 1.344(7) ?
C241 F243 . 1.347(5) ?
C25 C26 . 1.386(5) ?
C26 C261 . 1.511(5) ?
C261 F262 . 1.326(5) ?
C261 F261 . 1.345(5) ?
C261 F263 . 1.346(5) ?
S3 C31 . 1.790(4) yes
C31 C36 . 1.402(5) ?
C31 C32 . 1.407(5) ?
C32 C33 . 1.386(5) ?
C32 C321 . 1.510(5) ?
C321 F322 . 1.335(5) ?
C321 F321 . 1.339(5) ?
C321 F323 . 1.345(5) ?
C33 C34 . 1.386(5) ?
C34 C35 . 1.384(5) ?
C34 C341 . 1.497(5) ?
C341 F346 . 1.296(6) ?
C341 F342 . 1.298(5) ?
C341 F343 . 1.299(4) ?
C341 F341 . 1.311(5) ?
C341 F345 . 1.312(6) ?
C341 F344 . 1.314(6) ?
C35 C36 . 1.378(6) ?
C36 C361 . 1.514(5) ?
C361 F363 . 1.318(5) ?
C361 F362 . 1.322(5) ?
C361 F361 . 1.352(5) ?
